data_2105283
loop_
_publ_author_name
'Garc\'ia-Tu\~n\'on, Esther'
'Dacu\~na, Bruno'
'Zaragoza, Guillermo'
'Franco, Jaime'
'Guiti\'an, Francisco'

_publ_section_title
;
 Cl--OH ion-exchanging process in chlorapatite
 (Ca~5~(PO~4~)~3~Cl~<i>x~</i>(OH)~1{-~<i>x</i>}) -- a deep insight
;
_journal_coeditor_code ZB5021
_journal_issue 5
_journal_name_full 'Acta Crystallographica Section B'
_journal_page_first 467
_journal_page_last 479
_journal_paper_doi 10.1107/S0108768112019520
_journal_volume 68
_journal_year 2012
_chemical_compound_source 'synthesis as described'
_chemical_formula_moiety '3(O4 P),0.18(Cl),0.82(OH),5(Ca)'
_chemical_formula_sum 'Ca5 Cl0.18 H0.82 O12.82 P3'
_chemical_formula_weight 505.67
_chemical_name_systematic
;
 ?
;
_space_group_IT_number 176
_symmetry_cell_setting trigonal
_symmetry_Int_Tables_number 176
_symmetry_space_group_name_Hall '-P 6c'
_symmetry_space_group_name_H-M 'P 63/m'
_atom_sites_solution_hydrogens geom
_atom_sites_solution_primary direct
_atom_sites_solution_secondary difmap
_audit_conform_dict_location ftp://ftp.iucr.org/pub/cif_core.dic
_audit_conform_dict_name cif_core.dic
_audit_conform_dict_version 2.4
_audit_creation_date 2012-01-17T11:07:23-00:00
_audit_creation_method 'WinGX routine CIF_UPDATE'
_cell_angle_alpha 90
_cell_angle_beta 90
_cell_angle_gamma 120
_cell_formula_units_Z 2
_cell_length_a 9.4139(2)
_cell_length_b 9.4139(2)
_cell_length_c 6.8679(2)
_cell_measurement_reflns_used 1985
_cell_measurement_temperature 100(2)
_cell_measurement_theta_max 33.20
_cell_measurement_theta_min 2.44
_cell_measurement_wavelength 0.71073
_cell_volume 527.10(2)
_computing_cell_refinement 'APPEX2 (BRUKER AXS, 2005)'
_computing_data_collection 'APPEX2 (BRUKER AXS, 2005)'
_computing_data_reduction 'APPEX2 (BRUKER AXS, 2005)'
_computing_molecular_graphics 'Ortep-3 for Windows (Farrugia, 1997)'
_computing_publication_material 'WinGX publication routines (Farrugia, 1999)'
_computing_structure_refinement 'SHELXL-97 (Sheldrick, 2008)'
_computing_structure_solution 'SIR2004 (Giacovazzo et al, 2004)'
_diffrn_ambient_temperature 100(2)
_diffrn_measured_fraction_theta_full 1
_diffrn_measured_fraction_theta_max 1
_diffrn_measurement_device 'four-circle diffractometer'
_diffrn_measurement_device_type 'BRUKER APPEX-II CCD'
_diffrn_measurement_method 'omega and phi scans'
_diffrn_radiation_monochromator graphite
_diffrn_radiation_probe x-ray
_diffrn_radiation_source 'fine-focus sealed tube'
_diffrn_radiation_type MoK\a
_diffrn_radiation_wavelength 0.7107
_diffrn_reflns_av_R_equivalents 0.0193
_diffrn_reflns_av_unetI/netI 0.017
_diffrn_reflns_limit_h_max 13
_diffrn_reflns_limit_h_min 13
_diffrn_reflns_limit_k_max 13
_diffrn_reflns_limit_k_min -13
_diffrn_reflns_limit_l_max 9
_diffrn_reflns_limit_l_min -9
_diffrn_reflns_number 2668
_diffrn_reflns_theta_full 30.46
_diffrn_reflns_theta_max 30.46
_diffrn_reflns_theta_min 2.5
_exptl_absorpt_coefficient_mu 3.075
_exptl_absorpt_correction_T_max 1
_exptl_absorpt_correction_T_min 0.745
_exptl_absorpt_correction_type multi-scan
_exptl_absorpt_process_details 'BRUKER SADABS'
_exptl_crystal_colour colourless
_exptl_crystal_density_diffrn 3.165
_exptl_crystal_density_method 'not measured'
_exptl_crystal_description prism
_exptl_crystal_F_000 503.2
_exptl_crystal_size_max 0.20
_exptl_crystal_size_mid 0.17
_exptl_crystal_size_min 0.02
_refine_diff_density_max 1.571
_refine_diff_density_min -1.29
_refine_diff_density_rms 0.153
_refine_ls_extinction_method none
_refine_ls_goodness_of_fit_ref 1.133
_refine_ls_hydrogen_treatment mixed
_refine_ls_matrix_type full
_refine_ls_number_parameters 48
_refine_ls_number_reflns 586
_refine_ls_number_restraints 15
_refine_ls_restrained_S_all 1.136
_refine_ls_R_factor_all 0.0415
_refine_ls_R_factor_gt 0.0385
_refine_ls_shift/su_max 0.004
_refine_ls_shift/su_mean 0
_refine_ls_structure_factor_coef Fsqd
_refine_ls_weighting_details 'calc w=1/[\s^2^(Fo^2^)+(0.0246P)^2^+3.2518P] where P=(Fo^2^+2Fc^2^)/3'
_refine_ls_weighting_scheme calc
_refine_ls_wR_factor_gt 0.0845
_refine_ls_wR_factor_ref 0.0856
_reflns_number_gt 545
_reflns_number_total 586
_reflns_threshold_expression >2\s(I)
_cod_data_source_file zb5021.cif
_cod_data_source_block 1480l
_cod_database_code 2105283

loop_
_symmetry_equiv_pos_as_xyz
'x, y, z'
'-x, -y, z+1/2'
'-y, x-y, z'
'y, -x+y, z+1/2'
'-x+y, -x, z'
'x-y, x, z+1/2'
'-x, -y, -z'
'x, y, -z-1/2'
'y, -x+y, -z'
'-y, x-y, -z-1/2'
'x-y, x, -z'
'-x+y, -x, -z-1/2'

loop_
_atom_site_label
_atom_site_type_symbol
_atom_site_fract_x
_atom_site_fract_y
_atom_site_fract_z
_atom_site_U_iso_or_equiv
_atom_site_adp_type
_atom_site_occupancy
_atom_site_symmetry_multiplicity
_atom_site_calc_flag
_atom_site_refinement_flags
_atom_site_disorder_group
Ca1 Ca 0.3333 0.6667 1.00177(15) 0.0094(2) Uani 1 3 d S .
Ca2 Ca 0.74535(12) 0.75446(11) 0.25 0.0127(2) Uani 1 2 d S .
P1 P 0.60148(12) 0.63123(12) 0.75 0.0058(2) Uani 1 2 d S .
O2 O 0.4125(4) 0.5336(4) 0.75 0.0234(9) Uani 1 2 d S .
O3 O 0.6516(4) 0.7387(3) 0.5691(4) 0.0290(7) Uani 1 1 d . .
O4 O 0.6725(4) 0.5152(4) 0.75 0.0087(5) Uani 1 2 d S .
Cl1 Cl 1 1 0.483(4) 0.014 Uani 0.090(4) 3 d SPU 3
O1 O 1 1 0.174(4) 0.023(2) Uani 0.236(13) 3 d SPDU 1
H1 H 1 1 0.044(5) 0.027 Uiso 0.236(13) 3 d SPD 1
O1A O 1 1 0.25 0.0194(15) Uani 0.35(3) 6 d SPDU 2
H1A H 1 1 0.107(3) 0.023 Uiso 0.173(13) 3 d SPD 2

loop_
_atom_site_aniso_label
_atom_site_aniso_U_11
_atom_site_aniso_U_22
_atom_site_aniso_U_33
_atom_site_aniso_U_23
_atom_site_aniso_U_13
_atom_site_aniso_U_12
Ca1 0.0110(3) 0.0110(3) 0.0060(4) 0 0 0.00552(14)
Ca2 0.0225(5) 0.0148(4) 0.0069(4) 0 0 0.0139(4)
P1 0.0079(4) 0.0067(4) 0.0042(4) 0 0 0.0048(4)
O2 0.0099(14) 0.0124(15) 0.051(3) 0 0 0.0081(13)
O3 0.060(2) 0.0265(13) 0.0178(12) 0.0157(11) 0.0241(13) 0.0347(14)
O4 0.0089(12) 0.0100(13) 0.0096(14) 0 0 0.0066(11)
Cl1 0.008 0.008 0.026 0 0 0.004
O1 0.020(2) 0.020(2) 0.028(4) 0 0 0.0101(11)
O1A 0.0158(16) 0.0158(16) 0.027(3) 0 0 0.0079(8)

loop_
_atom_type_symbol
_atom_type_description
_atom_type_scat_dispersion_real
_atom_type_scat_dispersion_imag
_atom_type_scat_source
O O 0.0106 0.006 'International Tables Vol C Tables 4.2.6.8 and 6.1.1.4'
P P 0.1023 0.0942 'International Tables Vol C Tables 4.2.6.8 and 6.1.1.4'
Cl Cl 0.1484 0.1585 'International Tables Vol C Tables 4.2.6.8 and 6.1.1.4'
Ca Ca 0.2262 0.3064 'International Tables Vol C Tables 4.2.6.8 and 6.1.1.4'
H H 0 0 'International Tables Vol C Tables 4.2.6.8 and 6.1.1.4'

loop_
_geom_angle_atom_site_label_1
_geom_angle_atom_site_label_2
_geom_angle_atom_site_label_3
_geom_angle
_geom_angle_site_symmetry_1
_geom_angle_site_symmetry_3
O4 Ca1 O4 75.01(8) 11_557 9_567
O4 Ca1 O4 75.01(8) 11_557 7_667
O4 Ca1 O4 75.01(8) 9_567 7_667
O4 Ca1 O2 92.34(8) 11_557 5_565
O4 Ca1 O2 154.25(10) 9_567 5_565
O4 Ca1 O2 123.96(10) 7_667 5_565
O4 Ca1 O2 123.96(10) 11_557 3_665
O4 Ca1 O2 92.34(8) 9_567 3_665
O4 Ca1 O2 154.25(10) 7_667 3_665
O2 Ca1 O2 76.03(9) 5_565 3_665
O4 Ca1 O2 154.25(11) 11_557 .
O4 Ca1 O2 123.96(10) 9_567 .
O4 Ca1 O2 92.34(8) 7_667 .
O2 Ca1 O2 76.03(9) 5_565 .
O2 Ca1 O2 76.03(9) 3_665 .
O4 Ca1 O3 69.14(8) 11_557 10_667
O4 Ca1 O3 86.30(9) 9_567 10_667
O4 Ca1 O3 142.80(8) 7_667 10_667
O2 Ca1 O3 68.13(10) 5_565 10_667
O2 Ca1 O3 55.51(9) 3_665 10_667
O2 Ca1 O3 124.55(9) . 10_667
O4 Ca1 O3 86.30(9) 11_557 12_567
O4 Ca1 O3 142.80(9) 9_567 12_567
O4 Ca1 O3 69.14(8) 7_667 12_567
O2 Ca1 O3 55.51(9) 5_565 12_567
O2 Ca1 O3 124.55(9) 3_665 12_567
O2 Ca1 O3 68.13(10) . 12_567
O3 Ca1 O3 116.97(4) 10_667 12_567
O4 Ca1 O3 142.80(9) 11_557 8_557
O4 Ca1 O3 69.14(8) 9_567 8_557
O4 Ca1 O3 86.30(9) 7_667 8_557
O2 Ca1 O3 124.55(9) 5_565 8_557
O2 Ca1 O3 68.13(10) 3_665 8_557
O2 Ca1 O3 55.51(9) . 8_557
O3 Ca1 O3 116.97(4) 10_667 8_557
O3 Ca1 O3 116.97(4) 12_567 8_557
O4 Ca1 P1 97.35(7) 11_557 3_665
O4 Ca1 P1 92.71(6) 9_567 3_665
O4 Ca1 P1 166.78(6) 7_667 3_665
O2 Ca1 P1 66.32(8) 5_565 3_665
O2 Ca1 P1 27.68(8) 3_665 3_665
O2 Ca1 P1 98.72(7) . 3_665
O3 Ca1 P1 28.23(5) 10_667 3_665
O3 Ca1 P1 121.82(6) 12_567 3_665
O3 Ca1 P1 93.97(6) 8_557 3_665
O4 Ca1 P1 92.71(6) 11_557 5_565
O4 Ca1 P1 166.78(6) 9_567 5_565
O4 Ca1 P1 97.35(7) 7_667 5_565
O2 Ca1 P1 27.68(8) 5_565 5_565
O2 Ca1 P1 98.72(7) 3_665 5_565
O2 Ca1 P1 66.32(8) . 5_565
O3 Ca1 P1 93.97(6) 10_667 5_565
O3 Ca1 P1 28.23(5) 12_567 5_565
O3 Ca1 P1 121.82(6) 8_557 5_565
P1 Ca1 P1 93.74(3) 3_665 5_565
O4 Ca1 P1 166.78(6) 11_557 .
O4 Ca1 P1 97.35(7) 9_567 .
O4 Ca1 P1 92.71(6) 7_667 .
O2 Ca1 P1 98.72(7) 5_565 .
O2 Ca1 P1 66.32(8) 3_665 .
O2 Ca1 P1 27.68(8) . .
O3 Ca1 P1 121.82(6) 10_667 .
O3 Ca1 P1 93.97(6) 12_567 .
O3 Ca1 P1 28.23(5) 8_557 .
P1 Ca1 P1 93.74(3) 3_665 .
P1 Ca1 P1 93.74(3) 5_565 .
O3 Ca2 O3 139.06(17) 8_556 .
O3 Ca2 O2 85.76(8) 8_556 7_666
O3 Ca2 O2 85.76(8) . 7_666
O3 Ca2 O1A 103.22(9) 8_556 .
O3 Ca2 O1A 103.22(9) . .
O2 Ca2 O1A 151.37(9) 7_666 .
O3 Ca2 O1 115.2(7) 8_556 8_556
O3 Ca2 O1 91.2(7) . 8_556
O2 Ca2 O1 149.0(3) 7_666 8_556
O1A Ca2 O1 12.5(7) . 8_556
O3 Ca2 O1 91.2(7) 8_556 .
O3 Ca2 O1 115.2(7) . .
O2 Ca2 O1 149.0(3) 7_666 .
O1A Ca2 O1 12.5(7) . .
O1 Ca2 O1 24.9(14) 8_556 .
O3 Ca2 O3 78.74(6) 8_556 6_654
O3 Ca2 O3 135.88(10) . 6_654
O2 Ca2 O3 73.52(10) 7_666 6_654
O1A Ca2 O3 81.56(8) . 6_654
O1 Ca2 O3 87.8(4) 8_556 6_654
O1 Ca2 O3 75.6(3) . 6_654
O3 Ca2 O3 135.88(10) 8_556 11_656
O3 Ca2 O3 78.74(6) . 11_656
O2 Ca2 O3 73.52(10) 7_666 11_656
O1A Ca2 O3 81.56(8) . 11_656
O1 Ca2 O3 75.6(3) 8_556 11_656
O1 Ca2 O3 87.8(4) . 11_656
O3 Ca2 O3 58.33(12) 6_654 11_656
O3 Ca2 O4 71.46(8) 8_556 9_566
O3 Ca2 O4 71.46(8) . 9_566
O2 Ca2 O4 102.39(11) 7_666 9_566
O1A Ca2 O4 106.24(7) . 9_566
O1 Ca2 O4 105.85(8) 8_556 9_566
O1 Ca2 O4 105.85(8) . 9_566
O3 Ca2 O4 150.17(6) 6_654 9_566
O3 Ca2 O4 150.17(6) 11_656 9_566
O3 Ca2 Cl1 135.7(4) 8_556 .
O3 Ca2 Cl1 70.3(4) . .
O2 Ca2 Cl1 136.5(3) 7_666 .
O1A Ca2 Cl1 34.2(5) . .
O1 Ca2 Cl1 21.8(8) 8_556 .
O1 Ca2 Cl1 46.7(8) . .
O3 Ca2 Cl1 98.8(2) 6_654 .
O3 Ca2 Cl1 66.71(17) 11_656 .
O4 Ca2 Cl1 103.37(9) 9_566 .
O3 Ca2 Cl1 70.3(4) 8_556 8_556
O3 Ca2 Cl1 135.7(4) . 8_556
O2 Ca2 Cl1 136.5(3) 7_666 8_556
O1A Ca2 Cl1 34.2(5) . 8_556
O1 Ca2 Cl1 46.7(8) 8_556 8_556
O1 Ca2 Cl1 21.8(8) . 8_556
O3 Ca2 Cl1 66.71(17) 6_654 8_556
O3 Ca2 Cl1 98.8(2) 11_656 8_556
O4 Ca2 Cl1 103.37(9) 9_566 8_556
Cl1 Ca2 Cl1 68.4(9) . 8_556
O3 Ca2 Cl1 139.1(4) 8_556 7_776
O3 Ca2 Cl1 66.8(4) . 7_776
O2 Ca2 Cl1 133.9(3) 7_666 7_776
O1A Ca2 Cl1 37.9(4) . 7_776
O1 Ca2 Cl1 25.4(8) 8_556 7_776
O1 Ca2 Cl1 50.3(8) . 7_776
O3 Ca2 Cl1 100.6(2) 6_654 7_776
O3 Ca2 Cl1 65.47(15) 11_656 7_776
O4 Ca2 Cl1 102.75(9) 9_566 7_776
Cl1 Ca2 Cl1 3.7(9) . 7_776
Cl1 Ca2 Cl1 72.09(4) 8_556 7_776
O3 Ca2 H1 73.4(6) 8_556 .
O3 Ca2 H1 132.7(6) . .
O2 Ca2 H1 138.8(5) 7_666 .
O1A Ca2 H1 31.0(7) . .
O1 Ca2 H1 43.4(13) 8_556 .
O1 Ca2 H1 18.5(4) . .
O3 Ca2 H1 67.9(3) 6_654 .
O3 Ca2 H1 97.2(3) 11_656 .
O4 Ca2 H1 103.87(11) 9_566 .
Cl1 Ca2 H1 65.2(8) . .
Cl1 Ca2 H1 3.2(8) 8_556 .
Cl1 Ca2 H1 68.9(8) 7_776 .
O3 Ca2 H1A 81.3(4) 8_556 .
O3 Ca2 H1A 124.9(4) . .
O2 Ca2 H1A 144.1(3) 7_666 .
O1A Ca2 H1A 22.7(4) . .
O1 Ca2 H1A 35.2(8) 8_556 .
O1 Ca2 H1A 10.2(8) . .
O3 Ca2 H1A 71.1(2) 6_654 .
O3 Ca2 H1A 93.0(2) 11_656 .
O4 Ca2 H1A 104.95(8) 9_566 .
Cl1 Ca2 H1A 56.9(6) . .
Cl1 Ca2 H1A 11.5(6) 8_556 .
Cl1 Ca2 H1A 60.6(6) 7_776 .
H1 Ca2 H1A 8.3(8) . .
O3 P1 O3 109.6(2) 8_557 .
O3 P1 O4 111.81(12) 8_557 .
O3 P1 O4 111.81(12) . .
O3 P1 O2 106.19(16) 8_557 .
O3 P1 O2 106.19(16) . .
O4 P1 O2 110.98(18) . .
O3 P1 Ca2 54.89(11) 8_557 9_566
O3 P1 Ca2 54.89(11) . 9_566
O4 P1 Ca2 134.18(13) . 9_566
O2 P1 Ca2 114.84(13) . 9_566
O3 P1 Ca1 111.68(11) 8_557 8_557
O3 P1 Ca1 59.32(13) . 8_557
O4 P1 Ca1 135.75(8) . 8_557
O2 P1 Ca1 47.86(9) . 8_557
Ca2 P1 Ca1 79.58(3) 9_566 8_557
O3 P1 Ca1 59.32(13) 8_557 .
O3 P1 Ca1 111.68(11) . .
O4 P1 Ca1 135.75(8) . .
O2 P1 Ca1 47.86(9) . .
Ca2 P1 Ca1 79.58(3) 9_566 .
Ca1 P1 Ca1 65.15(4) 8_557 .
O3 P1 Ca2 81.78(13) 8_557 11_656
O3 P1 Ca2 81.78(13) . 11_656
O4 P1 Ca2 54.47(12) . 11_656
O2 P1 Ca2 165.45(14) . 11_656
Ca2 P1 Ca2 79.71(4) 9_566 11_656
Ca1 P1 Ca2 141.03(3) 8_557 11_656
Ca1 P1 Ca2 141.03(3) . 11_656
O3 P1 Ca2 120.93(14) 8_557 7_666
O3 P1 Ca2 120.93(14) . 7_666
O4 P1 Ca2 76.84(12) . 7_666
Ca2 P1 Ca2 148.98(4) 9_566 7_666
Ca1 P1 Ca2 74.39(2) 8_557 7_666
Ca1 P1 Ca2 74.39(2) . 7_666
Ca2 P1 Ca2 131.31(4) 11_656 7_666
P1 O2 Ca2 124.28(18) . 7_666
P1 O2 Ca1 104.45(13) . 8_557
Ca2 O2 Ca1 114.18(10) 7_666 8_557
P1 O2 Ca1 104.45(13) . .
Ca2 O2 Ca1 114.18(10) 7_666 .
Ca1 O2 Ca1 89.35(11) 8_557 .
P1 O3 Ca2 142.13(14) . .
P1 O3 Ca2 95.91(14) . 9_566
Ca2 O3 Ca2 116.77(11) . 9_566
P1 O3 Ca1 92.46(14) . 8_557
Ca2 O3 Ca1 100.29(12) . 8_557
Ca2 O3 Ca1 98.90(9) 9_566 8_557
P1 O4 Ca1 130.07(8) . 2_664
P1 O4 Ca1 130.07(8) . 7_667
Ca1 O4 Ca1 90.66(10) 2_664 7_667
P1 O4 Ca2 97.66(14) . 11_656
Ca1 O4 Ca2 101.21(9) 2_664 11_656
Ca1 O4 Ca2 101.21(9) 7_667 11_656
Cl1 Cl1 Ca2 124.2(5) 7_776 .
Cl1 Cl1 Ca2 124.2(4) 7_776 3_765
Ca2 Cl1 Ca2 91.5(6) . 3_765
Cl1 Cl1 Ca2 124.2(4) 7_776 5_675
Ca2 Cl1 Ca2 91.5(6) . 5_675
Ca2 Cl1 Ca2 91.5(6) 3_765 5_675
Cl1 Cl1 Ca2 52.1(4) 7_776 7_776
Ca2 Cl1 Ca2 176.3(9) . 7_776
Ca2 Cl1 Ca2 91.08(5) 3_765 7_776
Ca2 Cl1 Ca2 91.08(5) 5_675 7_776
Cl1 Cl1 Ca2 52.1(4) 7_776 11_656
Ca2 Cl1 Ca2 91.08(5) . 11_656
Ca2 Cl1 Ca2 91.08(5) 3_765 11_656
Ca2 Cl1 Ca2 176.3(9) 5_675 11_656
Ca2 Cl1 Ca2 86.2(6) 7_776 11_656
Cl1 Cl1 Ca2 52.1(4) 7_776 9_566
Ca2 Cl1 Ca2 91.08(5) . 9_566
Ca2 Cl1 Ca2 176.3(9) 3_765 9_566
Ca2 Cl1 Ca2 91.08(5) 5_675 9_566
Ca2 Cl1 Ca2 86.2(6) 7_776 9_566
Ca2 Cl1 Ca2 86.2(6) 11_656 9_566
O1 O1 Ca2 77.5(7) 8_556 .
O1 O1 Ca2 77.5(7) 8_556 3_765
Ca2 O1 Ca2 115.5(5) . 3_765
O1 O1 Ca2 77.5(7) 8_556 5_675
Ca2 O1 Ca2 115.5(5) . 5_675
Ca2 O1 Ca2 115.5(5) 3_765 5_675
O1 O1 H1 180.000(17) 8_556 .
Ca2 O1 H1 102.5(7) . .
Ca2 O1 H1 102.5(7) 3_765 .
Ca2 O1 H1 102.5(7) 5_675 .
O1 O1 H1A 180.00(2) 8_556 .
Ca2 O1 H1A 102.5(7) . .
Ca2 O1 H1A 102.5(7) 3_765 .
Ca2 O1 H1A 102.5(7) 5_675 .
Ca2 O1A Ca2 120 . 3_765
Ca2 O1A Ca2 120 . 5_675
Ca2 O1A Ca2 120 3_765 5_675
Ca2 O1A H1 90.000(9) . .
Ca2 O1A H1 90.000(8) 3_765 .
Ca2 O1A H1 90.0000(10) 5_675 .
Ca2 O1A H1A 90.000(8) . .
Ca2 O1A H1A 90.000(6) 3_765 .
Ca2 O1A H1A 90.0000(10) 5_675 .

loop_
_geom_bond_atom_site_label_1
_geom_bond_atom_site_label_2
_geom_bond_distance
_geom_bond_site_symmetry_2
Ca1 O4 2.397(2) 11_557
Ca1 O4 2.397(2) 9_567
Ca1 O4 2.397(2) 7_667
Ca1 O2 2.459(2) 5_565
Ca1 O2 2.459(2) 3_665
Ca1 O2 2.459(2) .
Ca1 O3 2.765(3) 10_667
Ca1 O3 2.765(3) 12_567
Ca1 O3 2.765(3) 8_557
Ca1 P1 3.2117(10) 3_665
Ca1 P1 3.2117(10) 5_565
Ca1 P1 3.2117(10) .
Ca2 O3 2.340(3) 8_556
Ca2 O3 2.340(3) .
Ca2 O2 2.352(4) 7_666
Ca2 O1A 2.3555(10) .
Ca2 O1 2.412(7) 8_556
Ca2 O1 2.412(7) .
Ca2 O3 2.549(3) 6_654
Ca2 O3 2.549(3) 11_656
Ca2 O4 2.680(3) 9_566
Ca2 Cl1 2.849(15) .
Ca2 Cl1 2.849(15) 8_556
Ca2 Cl1 2.984(17) 7_776
Ca2 H1 2.747(19) .
Ca2 H1A 2.553(8) .
P1 O3 1.520(3) 8_557
P1 O3 1.520(3) .
P1 O4 1.540(3) .
P1 O2 1.541(4) .
P1 Ca2 3.0993(13) 9_566
P1 Ca1 3.2117(10) 8_557
P1 Ca2 3.2641(13) 11_656
P1 Ca2 3.4625(14) 7_666
O2 Ca2 2.352(4) 7_666
O2 Ca1 2.459(2) 8_557
O3 Ca2 2.549(3) 9_566
O3 Ca1 2.765(3) 8_557
O4 Ca1 2.397(2) 2_664
O4 Ca1 2.397(2) 7_667
O4 Ca2 2.680(3) 11_656
Cl1 Cl1 0.23(5) 7_776
Cl1 Ca2 2.849(15) 3_765
Cl1 Ca2 2.849(15) 5_675
Cl1 Ca2 2.984(17) 7_776
Cl1 Ca2 2.984(17) 11_656
Cl1 Ca2 2.984(17) 9_566
O1 O1 1.04(6) 8_556
O1 Ca2 2.412(6) 3_765
O1 Ca2 2.412(6) 5_675
O1 H1 0.89(2) .
O1 H1A 0.47(4) .
O1A Ca2 2.3555(10) 3_765
O1A Ca2 2.3555(10) 5_675
O1A H1A 0.99(2) .

loop_
_geom_torsion_atom_site_label_1
_geom_torsion_atom_site_label_2
_geom_torsion_atom_site_label_3
_geom_torsion_atom_site_label_4
_geom_torsion
_geom_torsion_site_symmetry_1
_geom_torsion_site_symmetry_4
O4 Ca1 P1 O3 -55.5(3) 11_557 8_557
O4 Ca1 P1 O3 -1.78(14) 9_567 8_557
O4 Ca1 P1 O3 -77.01(14) 7_667 8_557
O2 Ca1 P1 O3 158.03(15) 5_565 8_557
O2 Ca1 P1 O3 87.54(14) 3_665 8_557
O2 Ca1 P1 O3 -166.88(18) . 8_557
O3 Ca1 P1 O3 88.41(6) 10_667 8_557
O3 Ca1 P1 O3 -146.27(14) 12_567 8_557
P1 Ca1 P1 O3 91.44(13) 3_665 8_557
P1 Ca1 P1 O3 -174.56(13) 5_565 8_557
O4 Ca1 P1 O3 -156.1(3) 11_557 .
O4 Ca1 P1 O3 -102.34(16) 9_567 .
O4 Ca1 P1 O3 -177.57(16) 7_667 .
O2 Ca1 P1 O3 57.48(17) 5_565 .
O2 Ca1 P1 O3 -13.01(16) 3_665 .
O2 Ca1 P1 O3 92.57(19) . .
O3 Ca1 P1 O3 -12.1(2) 10_667 .
O3 Ca1 P1 O3 113.17(15) 12_567 .
O3 Ca1 P1 O3 -100.6(3) 8_557 .
P1 Ca1 P1 O3 -9.12(15) 3_665 .
P1 Ca1 P1 O3 84.88(14) 5_565 .
O4 Ca1 P1 O4 35.0(3) 11_557 .
O4 Ca1 P1 O4 88.79(17) 9_567 .
O4 Ca1 P1 O4 13.6(2) 7_667 .
O2 Ca1 P1 O4 -111.39(16) 5_565 .
O2 Ca1 P1 O4 178.12(16) 3_665 .
O2 Ca1 P1 O4 -76.30(19) . .
O3 Ca1 P1 O4 178.99(15) 10_667 .
O3 Ca1 P1 O4 -55.70(15) 12_567 .
O3 Ca1 P1 O4 90.58(18) 8_557 .
P1 Ca1 P1 O4 -177.99(14) 3_665 .
P1 Ca1 P1 O4 -83.99(15) 5_565 .
O4 Ca1 P1 O2 111.3(3) 11_557 .
O4 Ca1 P1 O2 165.09(14) 9_567 .
O4 Ca1 P1 O2 89.86(14) 7_667 .
O2 Ca1 P1 O2 -35.09(16) 5_565 .
O2 Ca1 P1 O2 -105.58(19) 3_665 .
O3 Ca1 P1 O2 -104.71(15) 10_667 .
O3 Ca1 P1 O2 20.60(14) 12_567 .
O3 Ca1 P1 O2 166.88(18) 8_557 .
P1 Ca1 P1 O2 -101.69(13) 3_665 .
P1 Ca1 P1 O2 -7.69(12) 5_565 .
O4 Ca1 P1 Ca2 -110.7(3) 11_557 9_566
O4 Ca1 P1 Ca2 -56.97(6) 9_567 9_566
O4 Ca1 P1 Ca2 -132.20(7) 7_667 9_566
O2 Ca1 P1 Ca2 102.85(8) 5_565 9_566
O2 Ca1 P1 Ca2 32.36(7) 3_665 9_566
O2 Ca1 P1 Ca2 137.94(13) . 9_566
O3 Ca1 P1 Ca2 33.23(7) 10_667 9_566
O3 Ca1 P1 Ca2 158.54(6) 12_567 9_566
O3 Ca1 P1 Ca2 -55.19(12) 8_557 9_566
P1 Ca1 P1 Ca2 36.25(2) 3_665 9_566
P1 Ca1 P1 Ca2 130.25(2) 5_565 9_566
O4 Ca1 P1 Ca1 166.0(3) 11_557 8_557
O4 Ca1 P1 Ca1 -140.22(6) 9_567 8_557
O4 Ca1 P1 Ca1 144.55(7) 7_667 8_557
O2 Ca1 P1 Ca1 19.59(8) 5_565 8_557
O2 Ca1 P1 Ca1 -50.89(7) 3_665 8_557
O2 Ca1 P1 Ca1 54.69(12) . 8_557
O3 Ca1 P1 Ca1 -50.02(7) 10_667 8_557
O3 Ca1 P1 Ca1 75.29(6) 12_567 8_557
O3 Ca1 P1 Ca1 -138.44(12) 8_557 8_557
P1 Ca1 P1 Ca1 -47.000(15) 3_665 8_557
P1 Ca1 P1 Ca1 47.000(15) 5_565 8_557
O4 Ca1 P1 Ca2 -51.8(3) 11_557 11_656
O4 Ca1 P1 Ca2 1.95(8) 9_567 11_656
O4 Ca1 P1 Ca2 -73.28(8) 7_667 11_656
O2 Ca1 P1 Ca2 161.77(9) 5_565 11_656
O2 Ca1 P1 Ca2 91.28(9) 3_665 11_656
O2 Ca1 P1 Ca2 -163.14(14) . 11_656
O3 Ca1 P1 Ca2 92.15(9) 10_667 11_656
O3 Ca1 P1 Ca2 -142.54(7) 12_567 11_656
O3 Ca1 P1 Ca2 3.74(12) 8_557 11_656
P1 Ca1 P1 Ca2 95.17(7) 3_665 11_656
P1 Ca1 P1 Ca2 -170.83(6) 5_565 11_656
O4 Ca1 P1 Ca2 86.3(3) 11_557 7_666
O4 Ca1 P1 Ca2 140.06(6) 9_567 7_666
O4 Ca1 P1 Ca2 64.83(6) 7_667 7_666
O2 Ca1 P1 Ca2 -60.12(8) 5_565 7_666
O2 Ca1 P1 Ca2 -130.61(7) 3_665 7_666
O2 Ca1 P1 Ca2 -25.03(12) . 7_666
O3 Ca1 P1 Ca2 -129.74(7) 10_667 7_666
O3 Ca1 P1 Ca2 -4.43(6) 12_567 7_666
O3 Ca1 P1 Ca2 141.85(12) 8_557 7_666
P1 Ca1 P1 Ca2 -126.72(2) 3_665 7_666
P1 Ca1 P1 Ca2 -32.72(2) 5_565 7_666
O3 P1 O2 Ca2 -121.71(11) 8_557 7_666
O3 P1 O2 Ca2 121.71(11) . 7_666
O4 P1 O2 Ca2 0 . 7_666
Ca2 P1 O2 Ca2 180 9_566 7_666
Ca1 P1 O2 Ca2 133.44(8) 8_557 7_666
Ca1 P1 O2 Ca2 -133.44(8) . 7_666
Ca2 P1 O2 Ca2 0 11_656 7_666
O3 P1 O2 Ca1 104.84(12) 8_557 8_557
O3 P1 O2 Ca1 -11.73(16) . 8_557
O4 P1 O2 Ca1 -133.44(8) . 8_557
Ca2 P1 O2 Ca1 46.56(8) 9_566 8_557
Ca1 P1 O2 Ca1 93.11(17) . 8_557
Ca2 P1 O2 Ca1 -133.44(8) 11_656 8_557
Ca2 P1 O2 Ca1 -133.44(8) 7_666 8_557
O3 P1 O2 Ca1 11.73(16) 8_557 .
O3 P1 O2 Ca1 -104.84(12) . .
O4 P1 O2 Ca1 133.44(8) . .
Ca2 P1 O2 Ca1 -46.56(8) 9_566 .
Ca1 P1 O2 Ca1 -93.11(17) 8_557 .
Ca2 P1 O2 Ca1 133.44(8) 11_656 .
Ca2 P1 O2 Ca1 133.44(8) 7_666 .
O4 Ca1 O2 P1 -150.63(17) 11_557 .
O4 Ca1 O2 P1 -17.92(17) 9_567 .
O4 Ca1 O2 P1 -91.38(13) 7_667 .
O2 Ca1 O2 P1 144.16(14) 5_565 .
O2 Ca1 O2 P1 65.37(18) 3_665 .
O3 Ca1 O2 P1 93.75(13) 10_667 .
O3 Ca1 O2 P1 -157.77(14) 12_567 .
O3 Ca1 O2 P1 -7.49(10) 8_557 .
P1 Ca1 O2 P1 81.35(11) 3_665 .
P1 Ca1 O2 P1 171.62(14) 5_565 .
O4 Ca1 O2 Ca2 -11.7(3) 11_557 7_666
O4 Ca1 O2 Ca2 120.97(12) 9_567 7_666
O4 Ca1 O2 Ca2 47.50(12) 7_667 7_666
O2 Ca1 O2 Ca2 -76.96(17) 5_565 7_666
O2 Ca1 O2 Ca2 -155.75(14) 3_665 7_666
O3 Ca1 O2 Ca2 -127.36(10) 10_667 7_666
O3 Ca1 O2 Ca2 -18.89(10) 12_567 7_666
O3 Ca1 O2 Ca2 131.40(13) 8_557 7_666
P1 Ca1 O2 Ca2 -139.77(9) 3_665 7_666
P1 Ca1 O2 Ca2 -49.50(9) 5_565 7_666
P1 Ca1 O2 Ca2 138.88(18) . 7_666
O4 Ca1 O2 Ca1 104.61(18) 11_557 8_557
O4 Ca1 O2 Ca1 -122.68(9) 9_567 8_557
O4 Ca1 O2 Ca1 163.86(10) 7_667 8_557
O2 Ca1 O2 Ca1 39.39(3) 5_565 8_557
O2 Ca1 O2 Ca1 -39.39(3) 3_665 8_557
O3 Ca1 O2 Ca1 -11.01(15) 10_667 8_557
O3 Ca1 O2 Ca1 97.46(10) 12_567 8_557
O3 Ca1 O2 Ca1 -112.25(13) 8_557 8_557
P1 Ca1 O2 Ca1 -23.42(9) 3_665 8_557
P1 Ca1 O2 Ca1 66.86(7) 5_565 8_557
P1 Ca1 O2 Ca1 -104.76(16) . 8_557
O3 P1 O3 Ca2 145.55(19) 8_557 .
O4 P1 O3 Ca2 21.0(4) . .
O2 P1 O3 Ca2 -100.2(3) . .
Ca2 P1 O3 Ca2 150.5(4) 9_566 .
Ca1 P1 O3 Ca2 -110.3(4) 8_557 .
Ca1 P1 O3 Ca2 -150.6(3) . .
Ca2 P1 O3 Ca2 67.4(3) 11_656 .
Ca2 P1 O3 Ca2 -66.3(4) 7_666 .
O3 P1 O3 Ca2 -5.0(3) 8_557 9_566
O4 P1 O3 Ca2 -129.51(13) . 9_566
O2 P1 O3 Ca2 109.31(15) . 9_566
Ca1 P1 O3 Ca2 99.21(10) 8_557 9_566
Ca1 P1 O3 Ca2 58.83(14) . 9_566
Ca2 P1 O3 Ca2 -83.16(10) 11_656 9_566
Ca2 P1 O3 Ca2 143.13(7) 7_666 9_566
O3 P1 O3 Ca1 -104.18(19) 8_557 8_557
O4 P1 O3 Ca1 131.28(13) . 8_557
O2 P1 O3 Ca1 10.10(15) . 8_557
Ca2 P1 O3 Ca1 -99.21(10) 9_566 8_557
Ca1 P1 O3 Ca1 -40.38(11) . 8_557
Ca2 P1 O3 Ca1 177.63(8) 11_656 8_557
Ca2 P1 O3 Ca1 43.92(11) 7_666 8_557
O3 Ca2 O3 P1 111.1(3) 8_556 .
O2 Ca2 O3 P1 32.6(3) 7_666 .
O1A Ca2 O3 P1 -119.8(3) . .
O1 Ca2 O3 P1 -116.5(4) 8_556 .
O1 Ca2 O3 P1 -123.6(4) . .
O3 Ca2 O3 P1 -28.4(5) 6_654 .
O3 Ca2 O3 P1 -41.4(4) 11_656 .
O4 Ca2 O3 P1 137.2(4) 9_566 .
Cl1 Ca2 O3 P1 -110.5(4) . .
Cl1 Ca2 O3 P1 -132.5(4) 8_556 .
Cl1 Ca2 O3 P1 -109.4(4) 7_776 .
O3 Ca2 O3 Ca2 -102.1(2) 8_556 9_566
O2 Ca2 O3 Ca2 179.37(15) 7_666 9_566
O1A Ca2 O3 Ca2 26.91(14) . 9_566
O1 Ca2 O3 Ca2 30.3(2) 8_556 9_566
O1 Ca2 O3 Ca2 23.2(3) . 9_566
O3 Ca2 O3 Ca2 118.38(8) 6_654 9_566
O3 Ca2 O3 Ca2 105.34(7) 11_656 9_566
O4 Ca2 O3 Ca2 -76.05(13) 9_566 9_566
Cl1 Ca2 O3 Ca2 36.25(17) . 9_566
Cl1 Ca2 O3 Ca2 14.3(3) 8_556 9_566
Cl1 Ca2 O3 Ca2 37.37(17) 7_776 9_566
O3 Ca2 O3 Ca1 3.4(2) 8_556 8_557
O2 Ca2 O3 Ca1 -75.11(10) 7_666 8_557
O1A Ca2 O3 Ca1 132.43(7) . 8_557
O1 Ca2 O3 Ca1 135.79(19) 8_556 8_557
O1 Ca2 O3 Ca1 128.7(2) . 8_557
O3 Ca2 O3 Ca1 -136.10(17) 6_654 8_557
O3 Ca2 O3 Ca1 -149.14(9) 11_656 8_557
O4 Ca2 O3 Ca1 29.47(8) 9_566 8_557
Cl1 Ca2 O3 Ca1 141.77(15) . 8_557
Cl1 Ca2 O3 Ca1 119.8(3) 8_556 8_557
Cl1 Ca2 O3 Ca1 142.89(15) 7_776 8_557
O3 P1 O4 Ca1 -173.3(2) 8_557 2_664
O3 P1 O4 Ca1 -50.0(3) . 2_664
O2 P1 O4 Ca1 68.32(18) . 2_664
Ca2 P1 O4 Ca1 -111.68(18) 9_566 2_664
Ca1 P1 O4 Ca1 17.8(3) 8_557 2_664
Ca1 P1 O4 Ca1 118.82(9) . 2_664
Ca2 P1 O4 Ca1 -111.68(18) 11_656 2_664
Ca2 P1 O4 Ca1 68.32(18) 7_666 2_664
O3 P1 O4 Ca1 50.0(3) 8_557 7_667
O3 P1 O4 Ca1 173.3(2) . 7_667
O2 P1 O4 Ca1 -68.32(18) . 7_667
Ca2 P1 O4 Ca1 111.68(18) 9_566 7_667
Ca1 P1 O4 Ca1 -118.82(9) 8_557 7_667
Ca1 P1 O4 Ca1 -17.8(3) . 7_667
Ca2 P1 O4 Ca1 111.68(18) 11_656 7_667
Ca2 P1 O4 Ca1 -68.32(18) 7_666 7_667
O3 P1 O4 Ca2 -61.64(16) 8_557 11_656
O3 P1 O4 Ca2 61.64(16) . 11_656
O2 P1 O4 Ca2 180 . 11_656
Ca2 P1 O4 Ca2 0 9_566 11_656
Ca1 P1 O4 Ca2 129.50(10) 8_557 11_656
Ca1 P1 O4 Ca2 -129.50(10) . 11_656
Ca2 P1 O4 Ca2 180 7_666 11_656
O3 Ca2 Cl1 Cl1 157.73(19) 8_556 7_776
O3 Ca2 Cl1 Cl1 16.32(9) . 7_776
O2 Ca2 Cl1 Cl1 -44.2(4) 7_666 7_776
O1A Ca2 Cl1 Cl1 180.000(16) . 7_776
O1 Ca2 Cl1 Cl1 180.000(15) 8_556 7_776
O1 Ca2 Cl1 Cl1 180.000(16) . 7_776
O3 Ca2 Cl1 Cl1 -119.43(10) 6_654 7_776
O3 Ca2 Cl1 Cl1 -69.58(18) 11_656 7_776
O4 Ca2 Cl1 Cl1 80.70(10) 9_566 7_776
Cl1 Ca2 Cl1 Cl1 180.000(18) 8_556 7_776
O3 Ca2 Cl1 Ca2 -68.02(19) 8_556 3_765
O3 Ca2 Cl1 Ca2 150.6(4) . 3_765
O2 Ca2 Cl1 Ca2 90.1(7) 7_666 3_765
O1A Ca2 Cl1 Ca2 -45.8(3) . 3_765
O1 Ca2 Cl1 Ca2 -45.8(3) 8_556 3_765
O1 Ca2 Cl1 Ca2 -45.8(3) . 3_765
O3 Ca2 Cl1 Ca2 14.8(4) 6_654 3_765
O3 Ca2 Cl1 Ca2 64.66(17) 11_656 3_765
O4 Ca2 Cl1 Ca2 -145.1(2) 9_566 3_765
Cl1 Ca2 Cl1 Ca2 -45.8(3) 8_556 3_765
Cl1 Ca2 Cl1 Ca2 134.2(4) 7_776 3_765
O3 Ca2 Cl1 Ca2 23.5(5) 8_556 5_675
O3 Ca2 Cl1 Ca2 -117.9(3) . 5_675
O2 Ca2 Cl1 Ca2 -178.40(11) 7_666 5_675
O1A Ca2 Cl1 Ca2 45.8(3) . 5_675
O1 Ca2 Cl1 Ca2 45.8(3) 8_556 5_675
O1 Ca2 Cl1 Ca2 45.8(3) . 5_675
O3 Ca2 Cl1 Ca2 106.3(3) 6_654 5_675
O3 Ca2 Cl1 Ca2 156.2(5) 11_656 5_675
O4 Ca2 Cl1 Ca2 -53.5(4) 9_566 5_675
Cl1 Ca2 Cl1 Ca2 45.8(3) 8_556 5_675
Cl1 Ca2 Cl1 Ca2 -134.2(4) 7_776 5_675
O3 Ca2 Cl1 Ca2 -159.13(17) 8_556 11_656
O3 Ca2 Cl1 Ca2 59.5(4) . 11_656
O2 Ca2 Cl1 Ca2 -1.0(6) 7_666 11_656
O1A Ca2 Cl1 Ca2 -136.9(3) . 11_656
O1 Ca2 Cl1 Ca2 -136.9(3) 8_556 11_656
O1 Ca2 Cl1 Ca2 -136.9(3) . 11_656
O3 Ca2 Cl1 Ca2 -76.3(4) 6_654 11_656
O3 Ca2 Cl1 Ca2 -26.45(14) 11_656 11_656
O4 Ca2 Cl1 Ca2 123.8(2) 9_566 11_656
Cl1 Ca2 Cl1 Ca2 -136.9(3) 8_556 11_656
Cl1 Ca2 Cl1 Ca2 43.1(3) 7_776 11_656
O3 Ca2 Cl1 Ca2 114.6(5) 8_556 9_566
O3 Ca2 Cl1 Ca2 -26.8(3) . 9_566
O2 Ca2 Cl1 Ca2 -87.29(12) 7_666 9_566
O1A Ca2 Cl1 Ca2 136.9(3) . 9_566
O1 Ca2 Cl1 Ca2 136.9(3) 8_556 9_566
O1 Ca2 Cl1 Ca2 136.9(3) . 9_566
O3 Ca2 Cl1 Ca2 -162.6(2) 6_654 9_566
O3 Ca2 Cl1 Ca2 -112.7(5) 11_656 9_566
O4 Ca2 Cl1 Ca2 37.6(4) 9_566 9_566
Cl1 Ca2 Cl1 Ca2 136.9(3) 8_556 9_566
Cl1 Ca2 Cl1 Ca2 -43.1(3) 7_776 9_566
O3 Ca2 O1 O1 164.66(7) 8_556 8_556
O3 Ca2 O1 O1 17.00(12) . 8_556
O2 Ca2 O1 O1 -111.6(11) 7_666 8_556
O1A Ca2 O1 O1 0.000(12) . 8_556
O3 Ca2 O1 O1 -117.30(17) 6_654 8_556
O3 Ca2 O1 O1 -59.48(6) 11_656 8_556
O4 Ca2 O1 O1 93.6(2) 9_566 8_556
Cl1 Ca2 O1 O1 0.000(6) . 8_556
Cl1 Ca2 O1 O1 180.000(9) 8_556 8_556
Cl1 Ca2 O1 O1 0.000(6) 7_776 8_556
O3 Ca2 O1 Ca2 -125.8(10) 8_556 3_765
O3 Ca2 O1 Ca2 86.5(9) . 3_765
O2 Ca2 O1 Ca2 -42(2) 7_666 3_765
O1A Ca2 O1 Ca2 69.5(10) . 3_765
O1 Ca2 O1 Ca2 69.5(10) 8_556 3_765
O3 Ca2 O1 Ca2 -47.8(9) 6_654 3_765
O3 Ca2 O1 Ca2 10.0(10) 11_656 3_765
O4 Ca2 O1 Ca2 163.1(8) 9_566 3_765
Cl1 Ca2 O1 Ca2 69.5(10) . 3_765
Cl1 Ca2 O1 Ca2 -110.5(10) 8_556 3_765
Cl1 Ca2 O1 Ca2 69.5(10) 7_776 3_765
O3 Ca2 O1 Ca2 95.1(10) 8_556 5_675
O3 Ca2 O1 Ca2 -52.5(11) . 5_675
O2 Ca2 O1 Ca2 178.93(9) 7_666 5_675
O1A Ca2 O1 Ca2 -69.5(10) . 5_675
O1 Ca2 O1 Ca2 -69.5(10) 8_556 5_675
O3 Ca2 O1 Ca2 173.2(12) 6_654 5_675
O3 Ca2 O1 Ca2 -129.0(10) 11_656 5_675
O4 Ca2 O1 Ca2 24.1(12) 9_566 5_675
Cl1 Ca2 O1 Ca2 -69.5(10) . 5_675
Cl1 Ca2 O1 Ca2 110.5(10) 8_556 5_675
Cl1 Ca2 O1 Ca2 -69.5(10) 7_776 5_675
O3 Ca2 O1A Ca2 -105.77(7) 8_556 3_765
O3 Ca2 O1A Ca2 105.77(7) . 3_765
O2 Ca2 O1A Ca2 0 7_666 3_765
O1 Ca2 O1A Ca2 90 8_556 3_765
O1 Ca2 O1A Ca2 -90 . 3_765
O3 Ca2 O1A Ca2 -29.52(6) 6_654 3_765
O3 Ca2 O1A Ca2 29.52(6) 11_656 3_765
O4 Ca2 O1A Ca2 180 9_566 3_765
Cl1 Ca2 O1A Ca2 90 . 3_765
Cl1 Ca2 O1A Ca2 -90 8_556 3_765
Cl1 Ca2 O1A Ca2 90 7_776 3_765
O3 Ca2 O1A Ca2 74.23(7) 8_556 5_675
O3 Ca2 O1A Ca2 -74.23(7) . 5_675
O2 Ca2 O1A Ca2 180 7_666 5_675
O1 Ca2 O1A Ca2 -90 8_556 5_675
O1 Ca2 O1A Ca2 90 . 5_675
O3 Ca2 O1A Ca2 150.48(6) 6_654 5_675
O3 Ca2 O1A Ca2 -150.48(6) 11_656 5_675
O4 Ca2 O1A Ca2 0 9_566 5_675
Cl1 Ca2 O1A Ca2 -90 . 5_675
Cl1 Ca2 O1A Ca2 90 8_556 5_675
Cl1 Ca2 O1A Ca2 -90 7_776 5_675
